data_4320865
loop_
_publ_author_name
'Yuri V. Mironov'
'Vladimir E. Fedorov'
'Craig C. McLauchlan'
'James A. Ibers'

_publ_section_title
;
 Layered K4[Re6S10(CN)2] and Chainlike K4[Re6Se10(CN)4]: New Types of
 Chalcocyanide Cluster Compounds with Bridging Chalcogenide Ligands
;
_journal_name_full 'Inorganic Chemistry'
_journal_page_first 1809
_journal_page_last 1811
_journal_paper_doi 10.1021/ic990936c
_journal_volume 39
_journal_year 2000
_chemical_formula_moiety '(K4) (C4 N4 Re6 Se10)'
_chemical_formula_sum 'C4 K4 N4 Re6 Se10'
_chemical_formula_weight 2167.28
_chemical_name_systematic
; 
 potassium tetracyano-octa-\m3-seleno-di-seleno-octahedro-hexarhenate(III) 
;
_space_group_IT_number 14
_symmetry_cell_setting monoclinic
_symmetry_space_group_name_Hall '-P 2yn'
_symmetry_space_group_name_H-M 'P 1 21/n 1'
_atom_sites_solution_hydrogens geom
_atom_sites_solution_primary direct
_atom_sites_solution_secondary difmap
_audit_creation_method SHELXL-97
_cell_angle_alpha 90.00
_cell_angle_beta 106.28(4)
_cell_angle_gamma 90.00
_cell_formula_units_Z 2
_cell_length_a 9.725(6)
_cell_length_b 13.164(5)
_cell_length_c 10.738(6)
_cell_measurement_reflns_used 15
_cell_measurement_temperature 293(2)
_cell_volume 1319.6(12)
_computing_cell_refinement 'Siemens P4'
_computing_data_collection 'Siemens P4'
_computing_molecular_graphics 'SHELXTL-97 (Sheldrick, 1997)'
_computing_publication_material 'SHELXTL-97 (Sheldrick, 1997)'
_computing_structure_refinement 'SHELXL-97 (Sheldrick, 1997)'
_computing_structure_solution 'SHELXS-97 (Sheldrick, 1990)'
_diffrn_ambient_temperature 293(2)
_diffrn_measured_fraction_theta_full 0.992
_diffrn_measured_fraction_theta_max 0.992
_diffrn_measurement_device_type 'Siemens P4'
_diffrn_measurement_method \q/2\q
_diffrn_radiation_monochromator graphite
_diffrn_radiation_source 'standard sealed tube'
_diffrn_radiation_type MoK\a
_diffrn_radiation_wavelength 0.71073
_diffrn_reflns_av_R_equivalents 0.0616
_diffrn_reflns_av_sigmaI/netI 0.0565
_diffrn_reflns_limit_h_max 12
_diffrn_reflns_limit_h_min 0
_diffrn_reflns_limit_k_max 0
_diffrn_reflns_limit_k_min -17
_diffrn_reflns_limit_l_max 13
_diffrn_reflns_limit_l_min -13
_diffrn_reflns_number 3196
_diffrn_reflns_theta_full 27.57
_diffrn_reflns_theta_max 27.57
_diffrn_reflns_theta_min 2.51
_diffrn_standards_decay_% '< 2'
_exptl_absorpt_coefficient_mu 41.837
_exptl_absorpt_correction_type 'analytical (de Meulenaer & Tompa, 1965)'
_exptl_crystal_colour red
_exptl_crystal_density_diffrn 5.455
_exptl_crystal_density_method 'not measured'
_exptl_crystal_description plate
_exptl_crystal_F_000 1836
_refine_diff_density_max 5.351
_refine_diff_density_min -3.681
_refine_diff_density_rms 0.705
_refine_ls_extinction_coef 0.00053(8)
_refine_ls_extinction_expression Fc^*^=kFc[1+0.001xFc^2^\l^3^/sin(2\q)]^-1/4^
_refine_ls_extinction_method SHELXL
_refine_ls_goodness_of_fit_ref 1.479
_refine_ls_hydrogen_treatment mixed
_refine_ls_matrix_type full
_refine_ls_number_parameters 128
_refine_ls_number_reflns 3028
_refine_ls_number_restraints 0
_refine_ls_restrained_S_all 1.479
_refine_ls_R_factor_all 0.0882
_refine_ls_R_factor_gt 0.0545
_refine_ls_shift/su_max 0.032
_refine_ls_shift/su_mean 0.003
_refine_ls_structure_factor_coef Fsqd
_refine_ls_weighting_details
; calc 
 1/[\s^2^(Fo^2^)+(0.0400Fo^2^)^2^]  
;
_refine_ls_weighting_scheme calc
_refine_ls_wR_factor_gt 0.1139
_refine_ls_wR_factor_ref 0.1199
_reflns_number_gt 2119
_reflns_number_total 3028
_reflns_threshold_expression >2sigma(I)
_cod_data_source_file ic990936c_2.cif
_cod_data_source_block resecn
_cod_original_cell_volume 1319.5(12)
_cod_database_code 4320865

loop_
_symmetry_equiv_pos_as_xyz
'x, y, z'
'-x+1/2, y+1/2, -z+1/2'
'-x, -y, -z'
'x-1/2, -y-1/2, z-1/2'

loop_
_atom_site_label
_atom_site_type_symbol
_atom_site_fract_x
_atom_site_fract_y
_atom_site_fract_z
_atom_site_U_iso_or_equiv
_atom_site_adp_type
_atom_site_occupancy
_atom_site_symmetry_multiplicity
_atom_site_calc_flag
_atom_site_refinement_flags
_atom_site_disorder_assembly
_atom_site_disorder_group
Re1 Re 0.03354(8) 0.86282(5) 0.48045(8) 0.0144(2) Uani 1 1 d . . .
Re2 Re 0.06109(7) 0.98414(6) 0.67982(8) 0.0140(2) Uani 1 1 d . . .
Re3 Re 0.18710(7) 1.02972(5) 0.49925(8) 0.0141(2) Uani 1 1 d . . .
Se1 Se -0.2042(2) 0.85378(15) 0.3088(2) 0.0201(5) Uani 1 1 d . . .
Se2 Se -0.0902(2) 0.82456(15) 0.6534(2) 0.0203(5) Uani 1 1 d . . .
Se3 Se 0.2712(2) 0.88305(14) 0.6523(2) 0.0185(5) Uani 1 1 d . . .
Se4 Se 0.1530(2) 0.90935(16) 0.3082(2) 0.0229(5) Uani 1 1 d . . .
Se5 Se 0.4391(2) 1.07866(17) 0.4890(3) 0.0333(6) Uani 1 1 d . . .
C1 C 0.068(2) 0.7050(14) 0.461(2) 0.022(5) Uani 1 1 d . . .
N1 N 0.087(2) 0.6220(15) 0.448(2) 0.040(6) Uani 1 1 d . . .
C2 C 0.132(2) 0.9584(15) 0.880(2) 0.019(4) Uani 1 1 d . . .
N2 N 0.1662(19) 0.9413(18) 0.9886(18) 0.034(5) Uani 1 1 d . . .
K1 K 0.9433(5) 0.5598(4) 0.6735(5) 0.0347(13) Uani 1 1 d . . .
K2 K 0.4074(6) 0.6722(4) 0.5017(7) 0.0461(16) Uani 1 1 d . . .

loop_
_atom_site_aniso_label
_atom_site_aniso_U_11
_atom_site_aniso_U_22
_atom_site_aniso_U_33
_atom_site_aniso_U_23
_atom_site_aniso_U_13
_atom_site_aniso_U_12
Re1 0.0149(4) 0.0122(4) 0.0155(4) -0.0004(3) 0.0034(3) 0.0014(3)
Re2 0.0142(3) 0.0148(4) 0.0126(4) 0.0009(3) 0.0032(3) 0.0005(3)
Re3 0.0124(3) 0.0142(4) 0.0153(4) 0.0016(3) 0.0036(3) 0.0001(3)
Se1 0.0189(9) 0.0182(9) 0.0213(11) -0.0040(8) 0.0024(8) -0.0022(7)
Se2 0.0204(9) 0.0186(9) 0.0224(11) 0.0049(9) 0.0067(8) -0.0017(7)
Se3 0.0154(9) 0.0182(9) 0.0202(11) 0.0027(8) 0.0023(8) 0.0039(7)
Se4 0.0204(9) 0.0277(11) 0.0219(11) -0.0013(9) 0.0081(8) 0.0052(8)
Se5 0.0218(10) 0.0242(11) 0.0562(17) 0.0043(11) 0.0150(10) -0.0012(8)
C1 0.026(10) 0.015(9) 0.018(10) 0.005(8) -0.005(8) 0.006(8)
N1 0.048(13) 0.029(11) 0.038(13) -0.012(10) 0.004(10) 0.013(9)
C2 0.023(10) 0.019(9) 0.016(10) 0.003(8) 0.008(8) 0.004(7)
N2 0.021(9) 0.061(14) 0.020(10) 0.009(10) 0.005(8) -0.011(9)
K1 0.033(3) 0.033(3) 0.034(3) -0.008(2) 0.003(2) 0.000(2)
K2 0.044(3) 0.037(3) 0.063(4) 0.004(3) 0.024(3) 0.005(3)

loop_
_atom_type_symbol
_atom_type_description
_atom_type_scat_dispersion_real
_atom_type_scat_dispersion_imag
_atom_type_scat_source
C C 0.0033 0.0016 'International Tables Vol C Tables 4.2.6.8 and 6.1.1.4'
N N 0.0061 0.0033 'International Tables Vol C Tables 4.2.6.8 and 6.1.1.4'
K K 0.2009 0.2494 'International Tables Vol C Tables 4.2.6.8 and 6.1.1.4'
Se Se -0.0929 2.2259 'International Tables Vol C Tables 4.2.6.8 and 6.1.1.4'
Re Re -1.0185 7.2310 'International Tables Vol C Tables 4.2.6.8 and 6.1.1.4'

loop_
_geom_angle_atom_site_label_1
_geom_angle_atom_site_label_2
_geom_angle_atom_site_label_3
_geom_angle
_geom_angle_site_symmetry_1
_geom_angle_site_symmetry_3
_geom_angle_publ_flag
C1 Re1 Se4 92.7(7) . . y
C1 Re1 Se1 91.0(5) . . y
Se4 Re1 Se1 89.53(9) . . y
C1 Re1 Se2 89.9(7) . . y
Se4 Re1 Se2 177.35(8) . . y
Se1 Re1 Se2 90.00(9) . . y
C1 Re1 Se3 92.3(5) . . y
Se4 Re1 Se3 89.69(9) . . y
Se1 Re1 Se3 176.67(7) . . y
Se2 Re1 Se3 90.62(9) . . y
C1 Re1 Re2 133.9(6) . . y
Se4 Re1 Re2 119.23(7) . . y
Se1 Re1 Re2 119.19(7) . . y
Se2 Re1 Re2 58.87(6) . . y
Se3 Re1 Re2 58.57(6) . . y
C1 Re1 Re3 133.5(6) . 3_576 n
Se4 Re1 Re3 119.01(6) . 3_576 n
Se1 Re1 Re3 58.94(7) . 3_576 n
Se2 Re1 Re3 58.62(6) . 3_576 n
Se3 Re1 Re3 118.81(7) . 3_576 n
Re2 Re1 Re3 60.26(5) . 3_576 n
C1 Re1 Re3 136.3(6) . . y
Se4 Re1 Re3 59.00(6) . . y
Se1 Re1 Re3 118.64(6) . . y
Se2 Re1 Re3 119.08(6) . . y
Se3 Re1 Re3 58.30(5) . . y
Re2 Re1 Re3 60.23(4) . . y
Re3 Re1 Re3 90.19(5) 3_576 . n
C1 Re1 Re2 135.8(6) . 3_576 n
Se4 Re1 Re2 58.98(6) . 3_576 n
Se1 Re1 Re2 58.64(6) . 3_576 n
Se2 Re1 Re2 118.65(6) . 3_576 n
Se3 Re1 Re2 118.29(6) . 3_576 n
Re2 Re1 Re2 90.26(5) . 3_576 n
Re3 Re1 Re2 60.03(4) 3_576 3_576 n
Re3 Re1 Re2 60.00(5) . 3_576 n
C2 Re2 Se3 89.5(6) . . y
C2 Re2 Se1 94.0(6) . 3_576 n
Se3 Re2 Se1 89.87(8) . 3_576 n
C2 Re2 Se2 89.6(6) . . y
Se3 Re2 Se2 90.78(8) . . y
Se1 Re2 Se2 176.35(7) 3_576 . n
C2 Re2 Se4 94.3(6) . 3_576 n
Se3 Re2 Se4 176.04(8) . 3_576 n
Se1 Re2 Se4 88.84(9) 3_576 3_576 n
Se2 Re2 Se4 90.28(9) . 3_576 n
C2 Re2 Re1 132.0(5) . . y
Se3 Re2 Re1 58.96(6) . . y
Se1 Re2 Re1 118.78(7) 3_576 . n
Se2 Re2 Re1 58.74(7) . . y
Se4 Re2 Re1 118.63(7) 3_576 . n
C2 Re2 Re3 135.0(6) . 3_576 n
Se3 Re2 Re3 118.92(7) . 3_576 n
Se1 Re2 Re3 118.16(6) 3_576 3_576 n
Se2 Re2 Re3 58.49(5) . 3_576 n
Se4 Re2 Re3 58.67(6) 3_576 3_576 n
Re1 Re2 Re3 59.98(4) . 3_576 n
C2 Re2 Re3 134.9(6) . . y
Se3 Re2 Re3 58.36(6) . . y
Se1 Re2 Re3 58.75(6) 3_576 . n
Se2 Re2 Re3 118.77(7) . . y
Se4 Re2 Re3 117.88(7) 3_576 . n
Re1 Re2 Re3 60.05(4) . . y
Re3 Re2 Re3 89.92(6) 3_576 . n
C2 Re2 Re1 138.3(5) . 3_576 n
Se3 Re2 Re1 118.11(7) . 3_576 n
Se1 Re2 Re1 58.34(6) 3_576 3_576 n
Se2 Re2 Re1 118.30(6) . 3_576 n
Se4 Re2 Re1 58.12(7) 3_576 3_576 n
Re1 Re2 Re1 89.74(5) . 3_576 n
Re3 Re2 Re1 59.82(4) 3_576 3_576 n
Re3 Re2 Re1 59.76(4) . 3_576 n
Se3 Re3 Se2 177.14(8) . 3_576 n
Se3 Re3 Se1 89.89(8) . 3_576 n
Se2 Re3 Se1 89.77(8) 3_576 3_576 n
Se3 Re3 Se4 89.63(8) . . y
Se2 Re3 Se4 90.52(8) 3_576 . n
Se1 Re3 Se4 176.03(8) 3_576 . n
Se3 Re3 Se5 94.65(8) . . y
Se2 Re3 Se5 88.20(8) 3_576 . n
Se1 Re3 Se5 92.14(9) 3_576 . n
Se4 Re3 Se5 91.83(9) . . y
Se3 Re3 Re1 118.79(7) . 3_576 n
Se2 Re3 Re1 58.73(7) 3_576 3_576 n
Se1 Re3 Re1 58.44(6) 3_576 3_576 n
Se4 Re3 Re1 118.55(6) . 3_576 n
Se5 Re3 Re1 132.83(7) . 3_576 n
Se3 Re3 Re1 58.92(6) . . y
Se2 Re3 Re1 118.89(6) 3_576 . n
Se1 Re3 Re1 118.25(7) 3_576 . n
Se4 Re3 Re1 58.29(7) . . y
Se5 Re3 Re1 137.26(6) . . y
Re1 Re3 Re1 89.81(5) 3_576 . n
Se3 Re3 Re2 119.09(6) . 3_576 n
Se2 Re3 Re2 58.72(5) 3_576 3_576 n
Se1 Re3 Re2 118.18(7) 3_576 3_576 n
Se4 Re3 Re2 58.82(6) . 3_576 n
Se5 Re3 Re2 132.53(8) . 3_576 n
Re1 Re3 Re2 59.76(5) 3_576 3_576 n
Re1 Re3 Re2 60.18(3) . 3_576 n
Se3 Re3 Re2 58.59(7) . . y
Se2 Re3 Re2 118.94(7) 3_576 . n
Se1 Re3 Re2 58.55(6) 3_576 . n
Se4 Re3 Re2 118.01(7) . . y
Se5 Re3 Re2 137.31(8) . . y
Re1 Re3 Re2 60.21(4) 3_576 . n
Re1 Re3 Re2 59.72(4) . . y
Re2 Re3 Re2 90.08(6) 3_576 . n
Re1 Se1 Re2 63.02(5) . 3_576 n
Re1 Se1 Re3 62.62(6) . 3_576 n
Re2 Se1 Re3 62.70(6) 3_576 3_576 n
Re1 Se1 K1 150.93(13) . 4_475 n
Re2 Se1 K1 101.92(11) 3_576 4_475 n
Re3 Se1 K1 88.53(12) 3_576 4_475 n
Re1 Se1 K2 102.36(12) . 4_575 n
Re2 Se1 K2 80.17(11) 3_576 4_575 n
Re3 Se1 K2 142.86(12) 3_576 4_575 n
K1 Se1 K2 98.89(15) 4_475 4_575 n
Re3 Se2 Re1 62.64(6) 3_576 . n
Re3 Se2 Re2 62.79(6) 3_576 . n
Re1 Se2 Re2 62.40(6) . . y
Re3 Se2 K1 143.76(12) 3_576 1_455 n
Re1 Se2 K1 100.85(13) . 1_455 n
Re2 Se2 K1 141.01(12) . 1_455 n
Re3 Se2 K2 122.21(12) 3_576 4_576 n
Re1 Se2 K2 150.20(12) . 4_576 n
Re2 Se2 K2 92.57(11) . 4_576 n
K1 Se2 K2 88.66(14) 1_455 4_576 n
Re3 Se3 Re2 63.05(6) . . y
Re3 Se3 Re1 62.78(5) . . y
Re2 Se3 Re1 62.47(6) . . y
Re3 Se3 K2 112.75(14) . . n
Re2 Se3 K2 149.37(12) . . n
Re1 Se3 K2 88.15(12) . . n
Re3 Se3 K1 84.73(10) . 2_656 n
Re2 Se3 K1 97.26(12) . 2_656 n
Re1 Se3 K1 146.64(10) . 2_656 n
K2 Se3 K1 112.88(15) . 2_656 n
Re1 Se4 Re3 62.70(7) . . y
Re1 Se4 Re2 62.90(7) . 3_576 n
Re3 Se4 Re2 62.51(7) . 3_576 n
Re1 Se4 K1 155.91(11) . 4_575 n
Re3 Se4 K1 108.69(12) . 4_575 n
Re2 Se4 K1 135.72(12) 3_576 4_575 n
Re1 Se4 K2 105.72(14) . 4_575 n
Re3 Se4 K2 144.82(13) . 4_575 n
Re2 Se4 K2 82.49(12) 3_576 4_575 n
K1 Se4 K2 93.48(16) 4_575 4_575 n
Se5 Se5 Re3 103.50(14) 3_676 . y
Se5 Se5 K1 79.91(16) 3_676 2_656 n
Re3 Se5 K1 88.65(14) . 2_656 n
Se5 Se5 K2 127.16(17) 3_676 3_676 n
Re3 Se5 K2 128.49(13) . 3_676 n
K1 Se5 K2 91.34(15) 2_656 3_676 n
Se5 Se5 K1 62.97(15) 3_676 4_575 n
Re3 Se5 K1 99.46(11) . 4_575 n
K1 Se5 K1 142.88(9) 2_656 4_575 n
K2 Se5 K1 110.44(16) 3_676 4_575 n
N1 C1 Re1 178(3) . . y
N1 C1 K2 71.9(16) . . n
Re1 C1 K2 107.4(8) . . n
N1 C1 K1 69.1(19) . 1_455 n
Re1 C1 K1 112.5(9) . 1_455 n
K2 C1 K1 111.7(5) . 1_455 n
C1 N1 K1 157.3(17) . 3_666 n
C1 N1 K2 87.8(17) . . n
K1 N1 K2 104.3(7) 3_666 . n
C1 N1 K1 92(2) . 1_455 n
K1 N1 K1 97.3(7) 3_666 1_455 n
K2 N1 K1 122.8(7) . 1_455 n
N2 C2 Re2 177(2) . . y
N2 C2 K2 78.4(17) . 2_556 n
Re2 C2 K2 103.2(7) . 2_556 n
N2 C2 K2 62.1(14) . 4_576 n
Re2 C2 K2 115.2(7) . 4_576 n
K2 C2 K2 97.8(6) 2_556 4_576 n
C2 N2 K1 131.2(18) . 4_576 n
C2 N2 K2 97.9(15) . 4_576 n
K1 N2 K2 127.7(7) 4_576 4_576 n
C2 N2 K2 80.7(16) . 2_556 n
K1 N2 K2 99.3(6) 4_576 2_556 n
K2 N2 K2 106.4(7) 4_576 2_556 n
N1 K1 N2 73.0(6) 3_666 4_675 n
N1 K1 N1 82.7(7) 3_666 1_655 n
N2 K1 N1 90.1(6) 4_675 1_655 n
N1 K1 C1 100.5(7) 3_666 1_655 n
N2 K1 C1 88.9(6) 4_675 1_655 n
N1 K1 C1 19.0(5) 1_655 1_655 n
N1 K1 Se5 121.5(5) 3_666 2_646 n
N2 K1 Se5 133.7(5) 4_675 2_646 n
N1 K1 Se5 132.7(4) 1_655 2_646 n
C1 K1 Se5 125.1(3) 1_655 2_646 n
N1 K1 Se2 149.0(5) 3_666 1_655 n
N2 K1 Se2 84.8(5) 4_675 1_655 n
N1 K1 Se2 75.7(4) 1_655 1_655 n
C1 K1 Se2 56.7(4) 1_655 1_655 n
Se5 K1 Se2 89.48(13) 2_646 1_655 n
N1 K1 Se1 116.5(5) 3_666 4_776 n
N2 K1 Se1 155.1(5) 4_675 4_776 n
N1 K1 Se1 69.6(4) 1_655 4_776 n
C1 K1 Se1 67.2(3) 1_655 4_776 n
Se5 K1 Se1 63.28(10) 2_646 4_776 n
Se2 K1 Se1 76.50(12) 1_655 4_776 n
N1 K1 Se4 108.0(6) 3_666 4_676 n
N2 K1 Se4 65.2(5) 4_675 4_676 n
N1 K1 Se4 147.3(4) 1_655 4_676 n
C1 K1 Se4 132.5(4) 1_655 4_676 n
Se5 K1 Se4 68.53(14) 2_646 4_676 n
Se2 K1 Se4 80.80(13) 1_655 4_676 n
Se1 K1 Se4 126.25(17) 4_776 4_676 n
N1 K1 Se3 69.6(4) 3_666 2_646 n
N2 K1 Se3 140.7(5) 4_675 2_646 n
N1 K1 Se3 96.8(4) 1_655 2_646 n
C1 K1 Se3 109.3(4) 1_655 2_646 n
Se5 K1 Se3 62.54(10) 2_646 2_646 n
Se2 K1 Se3 134.44(14) 1_655 2_646 n
Se1 K1 Se3 59.23(9) 4_776 2_646 n
Se4 K1 Se3 115.89(18) 4_676 2_646 n
N1 K1 Se5 88.8(6) 3_666 4_676 n
N2 K1 Se5 111.5(5) 4_675 4_676 n
N1 K1 Se5 153.4(4) 1_655 4_676 n
C1 K1 Se5 159.4(3) 1_655 4_676 n
Se5 K1 Se5 37.12(9) 2_646 4_676 n
Se2 K1 Se5 120.05(17) 1_655 4_676 n
Se1 K1 Se5 92.24(13) 4_776 4_676 n
Se4 K1 Se5 59.27(12) 4_676 4_676 n
Se3 K1 Se5 56.65(10) 2_646 4_676 n
N1 K1 K1 45.8(6) 3_666 3_766 n
N2 K1 K1 79.9(5) 4_675 3_766 n
N1 K1 K1 36.9(4) 1_655 3_766 n
C1 K1 K1 55.1(4) 1_655 3_766 n
Se5 K1 K1 143.8(2) 2_646 3_766 n
Se2 K1 K1 109.9(2) 1_655 3_766 n
Se1 K1 K1 91.05(19) 4_776 3_766 n
Se4 K1 K1 142.64(19) 4_676 3_766 n
Se3 K1 K1 82.76(16) 2_646 3_766 n
Se5 K1 K1 129.3(2) 4_676 3_766 n
N1 K1 K2 40.8(5) 3_666 3_666 n
N2 K1 K2 42.5(5) 4_675 3_666 n
N1 K1 K2 106.9(4) 1_655 3_666 n
C1 K1 K2 117.2(3) 1_655 3_666 n
Se5 K1 K2 117.67(19) 2_646 3_666 n
Se2 K1 K2 126.44(15) 1_655 3_666 n
Se1 K1 K2 156.13(17) 4_776 3_666 n
Se4 K1 K2 69.89(14) 4_676 3_666 n
Se3 K1 K2 98.93(14) 2_646 3_666 n
Se5 K1 K2 81.68(15) 4_676 3_666 n
K1 K1 K2 75.58(16) 3_766 3_666 n
N2 K2 N1 135.4(6) 4_675 . n
N2 K2 C2 76.7(6) 4_675 2_546 n
N1 K2 C2 69.8(5) . 2_546 n
N2 K2 N2 73.6(7) 4_675 2_546 n
N1 K2 N2 64.5(5) . 2_546 n
C2 K2 N2 21.0(5) 2_546 2_546 n
N2 K2 C1 155.3(6) 4_675 . n
N1 K2 C1 20.3(5) . . n
C2 K2 C1 86.6(5) 2_546 . n
N2 K2 C1 84.3(5) 2_546 . n
N2 K2 C2 19.9(5) 4_675 4_675 n
N1 K2 C2 123.9(5) . 4_675 n
C2 K2 C2 82.2(6) 2_546 4_675 n
N2 K2 C2 72.1(5) 2_546 4_675 n
C1 K2 C2 140.7(5) . 4_675 n
N2 K2 Se5 96.3(5) 4_675 3_676 n
N1 K2 Se5 126.3(4) . 3_676 n
C2 K2 Se5 154.0(4) 2_546 3_676 n
N2 K2 Se5 169.2(4) 2_546 3_676 n
C1 K2 Se5 106.4(4) . 3_676 n
C2 K2 Se5 99.8(4) 4_675 3_676 n
N2 K2 Se3 145.5(4) 4_675 . n
N1 K2 Se3 76.8(4) . . n
C2 K2 Se3 113.6(5) 2_546 . n
N2 K2 Se3 127.6(4) 2_546 . n
C1 K2 Se3 58.3(4) . . n
C2 K2 Se3 158.4(4) 4_675 . n
Se5 K2 Se3 59.47(11) 3_676 . n
N2 K2 Se4 62.9(4) 4_675 4_676 n
N1 K2 Se4 118.7(5) . 4_676 n
C2 K2 Se4 59.7(3) 2_546 4_676 n
N2 K2 Se4 77.4(3) 2_546 4_676 n
C1 K2 Se4 123.2(5) . 4_676 n
C2 K2 Se4 82.4(4) 4_675 4_676 n
Se5 K2 Se4 94.68(15) 3_676 4_676 n
Se3 K2 Se4 92.95(17) . 4_676 n
N2 K2 Se2 73.4(4) 4_675 4_675 n
N1 K2 Se2 96.0(5) . 4_675 n
C2 K2 Se2 116.6(4) 2_546 4_675 n
N2 K2 Se2 96.3(4) 2_546 4_675 n
C1 K2 Se2 98.9(4) . 4_675 n
C2 K2 Se2 54.8(4) 4_675 4_675 n
Se5 K2 Se2 84.16(15) 3_676 4_675 n
Se3 K2 Se2 122.61(17) . 4_675 n
Se4 K2 Se2 135.95(19) 4_676 4_675 n
N2 K2 Se1 116.9(4) 4_675 4_676 n
N1 K2 Se1 67.7(5) . 4_676 n
C2 K2 Se1 57.9(4) 2_546 4_676 n
N2 K2 Se1 76.0(4) 2_546 4_676 n
C1 K2 Se1 66.3(4) . 4_676 n
C2 K2 Se1 132.9(4) 4_675 4_676 n
Se5 K2 Se1 106.14(18) 3_676 4_676 n
Se3 K2 Se1 56.68(12) . 4_676 n
Se4 K2 Se1 57.26(12) 4_676 4_676 n
Se2 K2 Se1 163.61(18) 4_675 4_676 n
N2 K2 K1 100.9(4) 4_675 3_666 n
N1 K2 K1 34.9(4) . 3_666 n
C2 K2 K1 53.8(3) 2_546 3_666 n
N2 K2 K1 38.2(3) 2_546 3_666 n
C1 K2 K1 54.4(4) . 3_666 n
C2 K2 K1 89.3(3) 4_675 3_666 n
Se5 K2 K1 151.33(18) 3_676 3_666 n
Se3 K2 K1 111.70(17) . 3_666 n
Se4 K2 K1 113.55(17) 4_676 3_666 n
Se2 K2 K1 79.03(15) 4_675 3_666 n
Se1 K2 K1 86.27(16) 4_676 3_666 n

loop_
_geom_bond_atom_site_label_1
_geom_bond_atom_site_label_2
_geom_bond_distance
_geom_bond_site_symmetry_2
_geom_bond_publ_flag
Re1 C1 2.123(19) . y
Re1 Se4 2.520(3) . y
Re1 Se1 2.523(3) . y
Re1 Se2 2.531(3) . y
Re1 Se3 2.535(2) . y
Re1 Re2 2.6237(15) . y
Re1 Re3 2.6297(16) 3_576 n
Re1 Re3 2.6322(14) . y
Re1 Re2 2.6417(14) 3_576 n
Re2 C2 2.09(2) . y
Re2 Se3 2.525(3) . y
Re2 Se1 2.531(2) 3_576 n
Re2 Se2 2.534(2) . y
Re2 Se4 2.543(3) 3_576 n
Re2 Re3 2.637(2) 3_576 n
Re2 Re3 2.6370(17) . y
Re2 Re1 2.6417(14) 3_576 n
Re3 Se3 2.518(2) . y
Re3 Se2 2.528(2) 3_576 n
Re3 Se1 2.537(3) 3_576 n
Re3 Se4 2.539(3) . y
Re3 Se5 2.566(3) . y
Re3 Re1 2.6297(16) 3_576 n
Re3 Re2 2.637(2) 3_576 n
Se1 Re2 2.531(2) 3_576 n
Se1 Re3 2.537(3) 3_576 n
Se1 K1 3.516(6) 4_475 n
Se1 K2 3.765(8) 4_575 n
Se2 Re3 2.528(2) 3_576 n
Se2 K1 3.501(6) 1_455 n
Se2 K2 3.747(8) 4_576 n
Se3 K2 3.643(7) . n
Se3 K1 3.703(6) 2_656 n
Se4 Re2 2.543(3) 3_576 n
Se4 K1 3.538(7) 4_575 n
Se4 K2 3.644(7) 4_575 n
Se5 Se5 2.365(5) 3_676 y
Se5 K1 3.490(6) 2_656 n
Se5 K2 3.594(7) 3_676 n
Se5 K1 3.857(7) 4_575 n
C1 N1 1.12(3) . y
C1 K2 3.24(2) . n
C1 K1 3.45(2) 1_455 n
N1 K1 2.70(2) 3_666 n
N1 K2 3.08(2) . n
N1 K1 3.22(3) 1_455 n
C2 N2 1.14(3) . y
C2 K2 3.15(2) 2_556 n
C2 K2 3.32(2) 4_576 n
N2 K1 2.864(16) 4_576 n
N2 K2 2.96(2) 4_576 n
N2 K2 3.13(2) 2_556 n
K1 N1 2.70(2) 3_666 n
K1 N2 2.864(17) 4_675 n
K1 N1 3.22(3) 1_655 n
K1 C1 3.45(2) 1_655 n
K1 Se5 3.490(6) 2_646 n
K1 Se2 3.501(6) 1_655 n
K1 Se1 3.516(6) 4_776 n
K1 Se4 3.538(7) 4_676 n
K1 Se3 3.703(6) 2_646 n
K1 Se5 3.857(7) 4_676 n
K1 K1 4.460(13) 3_766 n
K1 K2 4.571(8) 3_666 n
K2 N2 2.96(2) 4_675 n
K2 C2 3.15(2) 2_546 n
K2 N2 3.13(2) 2_546 n
K2 C2 3.32(2) 4_675 n
K2 Se5 3.594(7) 3_676 n
K2 Se4 3.644(7) 4_676 n
K2 Se2 3.747(8) 4_675 n
K2 Se1 3.765(8) 4_676 n
K2 K1 4.571(8) 3_666 n
